data_1502753
loop_
_publ_author_name
'Balaji, Ganapathy'
'Parameswaran, Manoj'
'Jin, Tan Mein'
'Vijila, Chellappan'
'Furong, Zhu'
'Valiyaveettil, Suresh'

_publ_section_title
;
 Synthesis and Hole-Transporting Properties of Highly FluorescentN-Aryl
 Dithieno[3,2-b:2&#x2032;,3&#x2032;-d]pyrrole-Based Oligomers
;
_journal_issue 10
_journal_name_full 'The Journal of Physical Chemistry C'
_journal_page_first 4628
_journal_paper_doi 10.1021/jp909064n
_journal_volume 114
_journal_year 2010
_chemical_formula_sum 'C60 H55 N3 O2 S2'
_chemical_formula_weight 914.19
_chemical_name_systematic
; 
 ? 
;
_space_group_IT_number 2
_symmetry_cell_setting triclinic
_symmetry_space_group_name_Hall '-P 1'
_symmetry_space_group_name_H-M 'P -1'
_atom_sites_solution_hydrogens geom
_atom_sites_solution_primary direct
_atom_sites_solution_secondary difmap
_audit_creation_method SHELXL-97
_cell_angle_alpha 88.6590(10)
_cell_angle_beta 71.1660(10)
_cell_angle_gamma 80.8330(10)
_cell_formula_units_Z 2
_cell_length_a 12.5499(5)
_cell_length_b 14.0994(6)
_cell_length_c 14.8676(6)
_cell_measurement_reflns_used 8490
_cell_measurement_temperature 223(2)
_cell_measurement_theta_max 27.48
_cell_measurement_theta_min 2.22
_cell_volume 2457.00(17)
_computing_cell_refinement 'Bruker SMART'
_computing_data_collection 'Bruker SMART'
_computing_data_reduction 'Bruker SAINT'
_computing_molecular_graphics 'Bruker SHELXTL'
_computing_publication_material 'Bruker SHELXTL'
_computing_structure_refinement 'SHELXL-97 (Sheldrick, 1997)'
_computing_structure_solution 'SHELXS-97 (Sheldrick, 1990)'
_diffrn_ambient_temperature 223(2)
_diffrn_measured_fraction_theta_full 0.999
_diffrn_measured_fraction_theta_max 0.999
_diffrn_measurement_device_type 'CCD area detector'
_diffrn_measurement_method 'phi and omega scans'
_diffrn_radiation_monochromator graphite
_diffrn_radiation_source 'fine-focus sealed tube'
_diffrn_radiation_type MoK\a
_diffrn_radiation_wavelength 0.71073
_diffrn_reflns_av_R_equivalents 0.0354
_diffrn_reflns_av_sigmaI/netI 0.0409
_diffrn_reflns_limit_h_max 16
_diffrn_reflns_limit_h_min -16
_diffrn_reflns_limit_k_max 18
_diffrn_reflns_limit_k_min -18
_diffrn_reflns_limit_l_max 19
_diffrn_reflns_limit_l_min -19
_diffrn_reflns_number 32075
_diffrn_reflns_theta_full 27.50
_diffrn_reflns_theta_max 27.50
_diffrn_reflns_theta_min 1.46
_exptl_absorpt_coefficient_mu 0.156
_exptl_absorpt_correction_T_max 0.9846
_exptl_absorpt_correction_T_min 0.9124
_exptl_absorpt_correction_type multi-scan
_exptl_crystal_colour yellow
_exptl_crystal_density_diffrn 1.236
_exptl_crystal_density_meas ?
_exptl_crystal_density_method 'not measured'
_exptl_crystal_description block
_exptl_crystal_F_000 968
_exptl_crystal_size_max 0.60
_exptl_crystal_size_mid 0.20
_exptl_crystal_size_min 0.10
_refine_diff_density_max 0.921
_refine_diff_density_min -0.437
_refine_diff_density_rms 0.068
_refine_ls_extinction_method none
_refine_ls_goodness_of_fit_ref 1.093
_refine_ls_hydrogen_treatment constr
_refine_ls_matrix_type full
_refine_ls_number_parameters 605
_refine_ls_number_reflns 11283
_refine_ls_number_restraints 31
_refine_ls_restrained_S_all 1.117
_refine_ls_R_factor_all 0.0847
_refine_ls_R_factor_gt 0.0714
_refine_ls_shift/su_max 0.001
_refine_ls_shift/su_mean 0.000
_refine_ls_structure_factor_coef Fsqd
_refine_ls_weighting_details 'calc w=1/[\s^2^(Fo^2^)+(0.0976P)^2^+1.4698P] where P=(Fo^2^+2Fc^2^)/3'
_refine_ls_weighting_scheme calc
_refine_ls_wR_factor_gt 0.1847
_refine_ls_wR_factor_ref 0.1942
_reflns_number_gt 9364
_reflns_number_total 11283
_reflns_threshold_expression >2sigma(I)
_cod_data_source_file jp909064n_si_002.cif
_cod_data_source_block 8611
_cod_depositor_comments
;
The following automatic conversions were performed:

'_symmetry_cell_setting' value 'Triclinic' changed to 'triclinic'
according to /home/saulius/struct/CIF-dictionaries/cif_core.dic
dictionary named 'cif_core.dic' version 2.4.2 from
2011-04-26.

'_exptl_absorpt_correction_type' value 'Multi-scan'
changed to 'multi-scan' according to
/home/saulius/struct/CIF-dictionaries/cif_core.dic dictionary named
'cif_core.dic' version 2.4.2 from 2011-04-26.

Automatic conversion script
Id: cif_fix_values 1715 2011-07-08 13:25:40Z adriana 

The following automatic conversions were performed:

'_exptl_crystal_density_meas' value 'Not Measured' was changed to '?'
- the value is perceived as not measured.

Automatic conversion script
Id: cif_fix_values 3008 2015-01-20 13:52:24Z robertas 
;
_cod_original_sg_symbol_H-M P-1
_cod_database_code 1502753

loop_
_symmetry_equiv_pos_as_xyz
'x, y, z'
'-x, -y, -z'

loop_
_atom_site_label
_atom_site_type_symbol
_atom_site_fract_x
_atom_site_fract_y
_atom_site_fract_z
_atom_site_U_iso_or_equiv
_atom_site_adp_type
_atom_site_occupancy
_atom_site_symmetry_multiplicity
_atom_site_calc_flag
_atom_site_refinement_flags
S1 S 1.13199(5) 0.86731(4) 1.08684(4) 0.03192(16) Uani 1 1 d .
S2 S 1.20826(5) 0.61171(4) 0.93220(5) 0.03445(16) Uani 1 1 d .
N1 N 0.91401(16) 0.76752(13) 1.00172(13) 0.0279(4) Uani 1 1 d .
N2 N 1.3096(2) 0.20044(15) 0.67898(16) 0.0410(5) Uani 1 1 d .
N3 N 0.95376(18) 1.28642(15) 1.34587(16) 0.0384(5) Uani 1 1 d .
C1 C 1.0033(2) 0.94750(16) 1.12478(15) 0.0278(5) Uani 1 1 d .
C2 C 0.9196(2) 0.91798(16) 1.09714(15) 0.0275(5) Uani 1 1 d .
H2 H 0.8449 0.9517 1.1115 0.033 Uiso 1 1 calc R
C3 C 0.96016(19) 0.82988(15) 1.04405(15) 0.0259(4) Uani 1 1 d .
C4 C 1.0724(2) 0.79227(16) 1.03338(16) 0.0283(5) Uani 1 1 d .
C5 C 1.0978(2) 0.70321(16) 0.98317(16) 0.0297(5) Uani 1 1 d .
C6 C 0.99950(19) 0.69054(15) 0.96399(15) 0.0274(5) Uani 1 1 d .
C7 C 1.0130(2) 0.60662(15) 0.90759(16) 0.0294(5) Uani 1 1 d .
H7 H 0.9546 0.5876 0.8888 0.035 Uiso 1 1 calc R
C8 C 1.1213(2) 0.55731(16) 0.88426(16) 0.0302(5) Uani 1 1 d .
C9 C 0.80337(19) 0.78321(16) 0.99303(15) 0.0273(5) Uani 1 1 d .
C10 C 0.7427(2) 0.70736(18) 1.00070(17) 0.0340(5) Uani 1 1 d .
H10 H 0.7730 0.6458 1.0152 0.041 Uiso 1 1 calc R
C11 C 0.6380(2) 0.7231(2) 0.9870(2) 0.0436(6) Uani 1 1 d .
H11 H 0.5981 0.6712 0.9912 0.052 Uiso 1 1 calc R
C12 C 0.5894(2) 0.8134(2) 0.9671(2) 0.0467(7) Uani 1 1 d .
C13 C 0.6499(2) 0.8882(2) 0.9627(2) 0.0444(6) Uani 1 1 d .
H13 H 0.6181 0.9503 0.9509 0.053 Uiso 1 1 calc R
C14 C 0.7554(2) 0.87460(17) 0.97517(17) 0.0334(5) Uani 1 1 d .
H14 H 0.7947 0.9268 0.9716 0.040 Uiso 1 1 calc R
C15 C 0.4797(3) 0.8289(3) 0.9423(3) 0.0695(11) Uani 1 1 d .
H15A H 0.4354 0.8915 0.9687 0.083 Uiso 1 1 calc R
H15B H 0.4342 0.7793 0.9717 0.083 Uiso 1 1 calc R
C16 C 0.5025(3) 0.8255(3) 0.8334(3) 0.0583(8) Uani 1 1 d .
H16A H 0.5490 0.8748 0.8045 0.070 Uiso 1 1 calc R
H16B H 0.5471 0.7629 0.8075 0.070 Uiso 1 1 calc R
C17 C 0.3971(3) 0.8410(3) 0.8046(3) 0.0708(11) Uani 1 1 d .
H17A H 0.3517 0.9032 0.8312 0.085 Uiso 1 1 calc R
H17B H 0.3512 0.7909 0.8322 0.085 Uiso 1 1 calc R
C18 C 0.4213(4) 0.8392(3) 0.6989(4) 0.0796(13) Uani 1 1 d .
H18A H 0.4583 0.8946 0.6729 0.095 Uiso 1 1 calc R
H18B H 0.3485 0.8471 0.6863 0.095 Uiso 1 1 calc R
C19 C 0.4963(3) 0.7486(3) 0.6456(3) 0.0695(10) Uani 1 1 d .
H19A H 0.5038 0.7538 0.5781 0.083 Uiso 1 1 calc R
H19B H 0.5726 0.7447 0.6511 0.083 Uiso 1 1 calc R
C20 C 0.4514(3) 0.6578(3) 0.6810(3) 0.0676(10) Uani 1 1 d .
H20A H 0.4470 0.6504 0.7471 0.101 Uiso 1 1 calc R
H20B H 0.5022 0.6034 0.6434 0.101 Uiso 1 1 calc R
H20C H 0.3760 0.6607 0.6756 0.101 Uiso 1 1 calc R
C21 C 1.1695(2) 0.46707(15) 0.82841(16) 0.0306(5) Uani 1 1 d .
C22 C 1.0996(2) 0.40245(16) 0.82000(17) 0.0326(5) Uani 1 1 d .
H22 H 1.0202 0.4181 0.8485 0.039 Uiso 1 1 calc R
C23 C 1.1455(2) 0.31561(17) 0.77025(17) 0.0349(5) Uani 1 1 d .
H23 H 1.0967 0.2731 0.7656 0.042 Uiso 1 1 calc R
C24 C 1.2623(2) 0.29046(16) 0.72724(17) 0.0338(5) Uani 1 1 d .
C25 C 1.3326(2) 0.35507(17) 0.73355(19) 0.0394(6) Uani 1 1 d .
H25 H 1.4119 0.3398 0.7040 0.047 Uiso 1 1 calc R
C26 C 1.2865(2) 0.44196(17) 0.78315(18) 0.0373(6) Uani 1 1 d .
H26 H 1.3353 0.4850 0.7863 0.045 Uiso 1 1 calc R
C27 C 1.4148(2) 0.14931(17) 0.68227(18) 0.0366(5) Uani 1 1 d .
C28 C 1.4900(2) 0.0966(2) 0.6026(2) 0.0449(7) Uani 1 1 d .
H28 H 1.4708 0.0956 0.5466 0.054 Uiso 1 1 calc R
C29 C 1.5918(3) 0.0462(2) 0.6052(3) 0.0601(9) Uani 1 1 d .
H29 H 1.6408 0.0095 0.5516 0.072 Uiso 1 1 calc R
C30 C 1.6228(3) 0.0488(3) 0.6856(3) 0.0688(10) Uani 1 1 d .
H30 H 1.6936 0.0156 0.6865 0.083 Uiso 1 1 calc R
C31 C 1.5493(3) 0.1004(3) 0.7648(3) 0.0640(9) Uani 1 1 d .
H31 H 1.5697 0.1017 0.8202 0.077 Uiso 1 1 calc R
C32 C 1.4456(3) 0.1503(2) 0.7637(2) 0.0478(7) Uani 1 1 d .
H32 H 1.3959 0.1850 0.8184 0.057 Uiso 1 1 calc R
C33 C 1.2483(2) 0.15837(17) 0.62949(17) 0.0362(6) Uani 1 1 d .
C34 C 1.2123(4) 0.2088(2) 0.5613(2) 0.0614(9) Uani 1 1 d .
H34 H 1.2288 0.2712 0.5467 0.074 Uiso 1 1 calc R
C35 C 1.1520(4) 0.1675(2) 0.5146(3) 0.0766(12) Uani 1 1 d .
H35 H 1.1272 0.2022 0.4684 0.092 Uiso 1 1 calc R
C36 C 1.1277(3) 0.0767(2) 0.5343(3) 0.0606(9) Uani 1 1 d .
H36 H 1.0863 0.0493 0.5020 0.073 Uiso 1 1 calc R
C37 C 1.1642(3) 0.0258(2) 0.6013(2) 0.0475(7) Uani 1 1 d .
H37 H 1.1480 -0.0368 0.6149 0.057 Uiso 1 1 calc R
C38 C 1.2244(2) 0.06613(18) 0.64889(18) 0.0392(6) Uani 1 1 d .
H38 H 1.2493 0.0309 0.6948 0.047 Uiso 1 1 calc R
C39 C 0.99436(19) 1.03517(15) 1.17995(15) 0.0262(4) Uani 1 1 d .
C40 C 1.0699(2) 1.04452(17) 1.22954(17) 0.0318(5) Uani 1 1 d .
H40 H 1.1301 0.9941 1.2262 0.038 Uiso 1 1 calc R
C41 C 1.0576(2) 1.12658(18) 1.28336(17) 0.0342(5) Uani 1 1 d .
H41 H 1.1094 1.1314 1.3162 0.041 Uiso 1 1 calc R
C42 C 0.9691(2) 1.20229(16) 1.28941(16) 0.0305(5) Uani 1 1 d .
C43 C 0.8950(2) 1.19467(16) 1.23901(17) 0.0306(5) Uani 1 1 d .
H43 H 0.8358 1.2457 1.2416 0.037 Uiso 1 1 calc R
C44 C 0.9076(2) 1.11231(16) 1.18489(16) 0.0288(5) Uani 1 1 d .
H44 H 0.8568 1.1084 1.1510 0.035 Uiso 1 1 calc R
C45 C 1.0470(2) 1.33089(16) 1.34476(17) 0.0315(5) Uani 1 1 d .
C46 C 1.1414(2) 1.32767(18) 1.26416(19) 0.0368(5) Uani 1 1 d .
H46 H 1.1445 1.2949 1.2088 0.044 Uiso 1 1 calc R
C47 C 1.2318(2) 1.3727(2) 1.2648(2) 0.0483(7) Uani 1 1 d .
H47 H 1.2958 1.3702 1.2097 0.058 Uiso 1 1 calc R
C48 C 1.2287(3) 1.4211(2) 1.3455(3) 0.0562(8) Uani 1 1 d .
H48 H 1.2898 1.4520 1.3455 0.067 Uiso 1 1 calc R
C49 C 1.1356(3) 1.4236(2) 1.4256(2) 0.0503(8) Uani 1 1 d .
H49 H 1.1336 1.4559 1.4809 0.060 Uiso 1 1 calc R
C50 C 1.0444(2) 1.37937(18) 1.42647(19) 0.0392(6) Uani 1 1 d .
H50 H 0.9810 1.3819 1.4819 0.047 Uiso 1 1 calc R
C51 C 0.8415(2) 1.32577(17) 1.40444(17) 0.0328(5) Uani 1 1 d .
C52 C 0.8003(2) 1.42275(18) 1.40079(18) 0.0354(5) Uani 1 1 d .
H52 H 0.8449 1.4621 1.3577 0.043 Uiso 1 1 calc R
C53 C 0.6929(2) 1.4613(2) 1.4610(2) 0.0419(6) Uani 1 1 d .
H53 H 0.6663 1.5274 1.4601 0.050 Uiso 1 1 calc R
C54 C 0.6249(2) 1.4040(2) 1.5220(2) 0.0471(7) Uani 1 1 d .
H54 H 0.5520 1.4306 1.5623 0.057 Uiso 1 1 calc R
C55 C 0.6643(3) 1.3073(2) 1.5237(2) 0.0521(7) Uani 1 1 d .
H55 H 0.6177 1.2676 1.5646 0.063 Uiso 1 1 calc R
C56 C 0.7727(2) 1.26830(19) 1.4653(2) 0.0442(6) Uani 1 1 d .
H56 H 0.7993 1.2023 1.4673 0.053 Uiso 1 1 calc R
O1S O 1.2953(8) 0.6362(7) 1.2371(6) 0.268(4) Uani 1 1 d DU
O2S O 1.3384(6) 0.6558(6) 1.0936(6) 0.230(3) Uani 1 1 d D
C1S C 1.4624(6) 0.5409(8) 1.1501(9) 0.309(10) Uani 1 1 d D
H1SA H 1.4620 0.4822 1.1175 0.464 Uiso 1 1 calc R
H1SB H 1.4610 0.5269 1.2146 0.464 Uiso 1 1 calc R
H1SC H 1.5309 0.5673 1.1167 0.464 Uiso 1 1 calc R
C2S C 1.3668(7) 0.6074(7) 1.1521(7) 0.183(4) Uani 1 1 d DU
C3S C 1.1834(9) 0.6623(8) 1.2327(8) 0.340(10) Uani 1 1 d DU
H3SA H 1.1465 0.6053 1.2375 0.408 Uiso 1 1 calc R
H3SB H 1.1855 0.6929 1.1725 0.408 Uiso 1 1 calc R
C4S C 1.1228(8) 0.7274(9) 1.3104(6) 0.246(6) Uani 1 1 d DU
H4SA H 1.0991 0.6919 1.3682 0.368 Uiso 1 1 calc R
H4SB H 1.0561 0.7634 1.2988 0.368 Uiso 1 1 calc R
H4SC H 1.1718 0.7715 1.3173 0.368 Uiso 1 1 calc R

loop_
_atom_site_aniso_label
_atom_site_aniso_U_11
_atom_site_aniso_U_22
_atom_site_aniso_U_33
_atom_site_aniso_U_23
_atom_site_aniso_U_13
_atom_site_aniso_U_12
S1 0.0320(3) 0.0278(3) 0.0370(3) -0.0122(2) -0.0134(2) -0.0011(2)
S2 0.0344(3) 0.0263(3) 0.0414(3) -0.0131(2) -0.0130(3) 0.0025(2)
N1 0.0318(10) 0.0231(9) 0.0284(9) -0.0088(7) -0.0097(8) -0.0024(7)
N2 0.0507(13) 0.0257(10) 0.0439(12) -0.0162(9) -0.0157(10) 0.0045(9)
N3 0.0339(11) 0.0345(11) 0.0436(12) -0.0226(9) -0.0060(9) -0.0071(9)
C1 0.0329(11) 0.0244(10) 0.0249(10) -0.0073(8) -0.0082(9) -0.0023(9)
C2 0.0309(11) 0.0245(10) 0.0252(10) -0.0087(8) -0.0071(9) -0.0016(9)
C3 0.0296(11) 0.0240(10) 0.0247(10) -0.0062(8) -0.0086(9) -0.0053(8)
C4 0.0332(12) 0.0240(10) 0.0267(11) -0.0077(8) -0.0084(9) -0.0031(9)
C5 0.0346(12) 0.0236(11) 0.0293(11) -0.0066(9) -0.0091(9) -0.0019(9)
C6 0.0333(12) 0.0235(10) 0.0243(10) -0.0054(8) -0.0082(9) -0.0031(9)
C7 0.0372(12) 0.0225(10) 0.0289(11) -0.0057(8) -0.0109(9) -0.0044(9)
C8 0.0405(13) 0.0216(10) 0.0283(11) -0.0041(8) -0.0109(10) -0.0039(9)
C9 0.0277(11) 0.0294(11) 0.0226(10) -0.0091(8) -0.0049(8) -0.0033(9)
C10 0.0369(13) 0.0303(12) 0.0341(12) -0.0053(9) -0.0084(10) -0.0092(10)
C11 0.0386(14) 0.0443(15) 0.0477(15) -0.0132(12) -0.0077(12) -0.0171(12)
C12 0.0300(13) 0.0533(17) 0.0553(17) -0.0234(13) -0.0134(12) 0.0010(12)
C13 0.0415(14) 0.0368(14) 0.0556(17) -0.0150(12) -0.0211(13) 0.0056(11)
C14 0.0362(13) 0.0283(11) 0.0354(12) -0.0084(9) -0.0108(10) -0.0047(10)
C15 0.0414(17) 0.069(2) 0.103(3) -0.034(2) -0.0315(18) 0.0009(15)
C16 0.0469(17) 0.0550(19) 0.078(2) 0.0028(16) -0.0292(17) -0.0026(14)
C17 0.058(2) 0.0469(18) 0.123(3) -0.011(2) -0.055(2) 0.0003(15)
C18 0.078(3) 0.061(2) 0.127(4) 0.036(2) -0.065(3) -0.030(2)
C19 0.053(2) 0.110(3) 0.055(2) 0.015(2) -0.0262(16) -0.020(2)
C20 0.069(2) 0.068(2) 0.070(2) -0.0165(18) -0.0308(19) -0.0035(18)
C21 0.0434(13) 0.0191(10) 0.0266(11) -0.0038(8) -0.0083(10) -0.0029(9)
C22 0.0388(13) 0.0238(11) 0.0324(12) -0.0041(9) -0.0087(10) -0.0022(9)
C23 0.0453(14) 0.0236(11) 0.0357(12) -0.0054(9) -0.0114(11) -0.0078(10)
C24 0.0471(14) 0.0222(11) 0.0293(11) -0.0065(9) -0.0100(10) -0.0014(10)
C25 0.0398(14) 0.0281(12) 0.0407(14) -0.0105(10) -0.0004(11) -0.0028(10)
C26 0.0405(14) 0.0260(11) 0.0415(14) -0.0080(10) -0.0063(11) -0.0077(10)
C27 0.0427(14) 0.0233(11) 0.0375(13) -0.0063(9) -0.0044(11) -0.0040(10)
C28 0.0482(16) 0.0388(14) 0.0387(14) -0.0122(11) -0.0001(12) -0.0085(12)
C29 0.0407(16) 0.0516(18) 0.070(2) -0.0233(16) 0.0063(15) -0.0010(13)
C30 0.0458(18) 0.062(2) 0.091(3) -0.0149(19) -0.0182(18) 0.0081(16)
C31 0.065(2) 0.063(2) 0.064(2) -0.0075(17) -0.0289(18) 0.0080(17)
C32 0.0506(16) 0.0464(16) 0.0389(14) -0.0088(12) -0.0095(12) 0.0047(13)
C33 0.0500(15) 0.0241(11) 0.0304(12) -0.0100(9) -0.0098(11) 0.0010(10)
C34 0.111(3) 0.0273(14) 0.0564(19) -0.0029(12) -0.044(2) -0.0034(16)
C35 0.129(4) 0.0455(18) 0.075(2) -0.0145(16) -0.072(3) 0.015(2)
C36 0.062(2) 0.0567(19) 0.066(2) -0.0295(16) -0.0290(17) 0.0044(15)
C37 0.0520(16) 0.0404(15) 0.0418(15) -0.0127(12) 0.0005(13) -0.0151(13)
C38 0.0502(15) 0.0318(13) 0.0290(12) -0.0046(10) -0.0037(11) -0.0053(11)
C39 0.0301(11) 0.0244(10) 0.0224(10) -0.0073(8) -0.0059(9) -0.0039(8)
C40 0.0316(12) 0.0286(11) 0.0347(12) -0.0091(9) -0.0117(10) -0.0001(9)
C41 0.0342(12) 0.0367(13) 0.0352(12) -0.0124(10) -0.0154(10) -0.0048(10)
C42 0.0341(12) 0.0258(11) 0.0290(11) -0.0103(9) -0.0053(9) -0.0063(9)
C43 0.0333(12) 0.0234(11) 0.0339(12) -0.0066(9) -0.0097(10) -0.0022(9)
C44 0.0336(12) 0.0279(11) 0.0267(11) -0.0049(9) -0.0115(9) -0.0056(9)
C45 0.0354(12) 0.0236(11) 0.0381(13) -0.0082(9) -0.0166(10) -0.0010(9)
C46 0.0397(13) 0.0341(13) 0.0398(13) -0.0079(10) -0.0174(11) -0.0044(10)
C47 0.0372(14) 0.0411(15) 0.0653(19) -0.0089(13) -0.0141(13) -0.0067(12)
C48 0.0403(16) 0.0409(15) 0.096(3) -0.0194(16) -0.0328(17) -0.0052(12)
C49 0.0528(17) 0.0383(14) 0.069(2) -0.0271(13) -0.0362(16) 0.0046(12)
C50 0.0444(14) 0.0330(13) 0.0428(14) -0.0148(11) -0.0194(12) 0.0004(11)
C51 0.0351(12) 0.0313(12) 0.0322(12) -0.0136(9) -0.0100(10) -0.0057(10)
C52 0.0386(13) 0.0341(13) 0.0361(13) -0.0078(10) -0.0141(11) -0.0077(10)
C53 0.0416(14) 0.0366(14) 0.0512(16) -0.0124(12) -0.0234(12) 0.0029(11)
C54 0.0351(14) 0.0527(17) 0.0481(16) -0.0199(13) -0.0072(12) -0.0015(12)
C55 0.0475(16) 0.0523(17) 0.0483(17) -0.0095(13) 0.0004(13) -0.0162(14)
C56 0.0502(16) 0.0312(13) 0.0458(15) -0.0091(11) -0.0073(12) -0.0066(11)
O1S 0.319(10) 0.301(9) 0.200(7) 0.128(7) -0.121(7) -0.037(8)
O2S 0.198(7) 0.286(9) 0.250(8) 0.077(7) -0.118(6) -0.078(6)
C1S 0.118(6) 0.333(15) 0.52(2) 0.313(17) -0.150(10) -0.110(8)
C2S 0.169(8) 0.235(10) 0.188(9) 0.125(8) -0.104(7) -0.080(7)
C3S 0.368(16) 0.282(13) 0.339(16) 0.169(11) -0.152(13) 0.095(11)
C4S 0.164(8) 0.406(18) 0.141(8) 0.097(10) -0.042(6) 0.000(10)

loop_
_atom_type_symbol
_atom_type_description
_atom_type_scat_dispersion_real
_atom_type_scat_dispersion_imag
_atom_type_scat_source
C C 0.0033 0.0016 'International Tables Vol C Tables 4.2.6.8 and 6.1.1.4'
H H 0.0000 0.0000 'International Tables Vol C Tables 4.2.6.8 and 6.1.1.4'
N N 0.0061 0.0033 'International Tables Vol C Tables 4.2.6.8 and 6.1.1.4'
S S 0.1246 0.1234 'International Tables Vol C Tables 4.2.6.8 and 6.1.1.4'
O O 0.0106 0.0060 'International Tables Vol C Tables 4.2.6.8 and 6.1.1.4'

loop_
_geom_angle_atom_site_label_1
_geom_angle_atom_site_label_2
_geom_angle_atom_site_label_3
_geom_angle
C4 S1 C1 91.05(11)
C5 S2 C8 91.05(11)
C6 N1 C3 106.65(18)
C6 N1 C9 126.72(18)
C3 N1 C9 126.49(18)
C27 N2 C24 121.3(2)
C27 N2 C33 119.02(19)
C24 N2 C33 119.6(2)
C45 N3 C42 121.19(19)
C45 N3 C51 119.98(18)
C42 N3 C51 118.83(19)
C2 C1 C39 127.2(2)
C2 C1 S1 112.56(16)
C39 C1 S1 120.19(17)
C1 C2 C3 111.2(2)
C4 C3 N1 109.58(18)
C4 C3 C2 114.38(19)
N1 C3 C2 136.0(2)
C3 C4 C5 107.4(2)
C3 C4 S1 110.84(16)
C5 C4 S1 141.76(19)
C6 C5 C4 106.5(2)
C6 C5 S2 111.16(16)
C4 C5 S2 142.10(19)
N1 C6 C5 109.84(19)
N1 C6 C7 136.2(2)
C5 C6 C7 113.8(2)
C8 C7 C6 111.3(2)
C7 C8 C21 128.5(2)
C7 C8 S2 112.65(16)
C21 C8 S2 118.86(18)
C14 C9 C10 119.5(2)
C14 C9 N1 120.1(2)
C10 C9 N1 120.5(2)
C11 C10 C9 119.5(2)
C10 C11 C12 122.0(2)
C13 C12 C11 117.3(2)
C13 C12 C15 120.5(3)
C11 C12 C15 122.0(3)
C14 C13 C12 122.1(3)
C13 C14 C9 119.6(2)
C12 C15 C16 112.2(3)
C17 C16 C15 114.6(3)
C16 C17 C18 113.6(3)
C17 C18 C19 115.6(3)
C20 C19 C18 113.8(3)
C26 C21 C22 117.5(2)
C26 C21 C8 121.5(2)
C22 C21 C8 121.0(2)
C23 C22 C21 121.0(2)
C22 C23 C24 120.9(2)
C23 C24 C25 118.6(2)
C23 C24 N2 121.0(2)
C25 C24 N2 120.5(2)
C26 C25 C24 120.4(2)
C25 C26 C21 121.6(2)
C32 C27 C28 118.6(3)
C32 C27 N2 121.4(2)
C28 C27 N2 120.1(3)
C29 C28 C27 120.6(3)
C28 C29 C30 120.6(3)
C29 C30 C31 119.4(3)
C30 C31 C32 120.6(3)
C31 C32 C27 120.2(3)
C34 C33 C38 119.2(3)
C34 C33 N2 120.3(2)
C38 C33 N2 120.5(2)
C35 C34 C33 119.7(3)
C36 C35 C34 121.1(3)
C35 C36 C37 119.6(3)
C36 C37 C38 120.1(3)
C37 C38 C33 120.3(3)
C44 C39 C40 117.8(2)
C44 C39 C1 120.0(2)
C40 C39 C1 122.2(2)
C41 C40 C39 121.1(2)
C40 C41 C42 120.5(2)
C43 C42 C41 118.9(2)
C43 C42 N3 119.7(2)
C41 C42 N3 121.4(2)
C44 C43 C42 120.5(2)
C43 C44 C39 121.1(2)
C46 C45 C50 119.1(2)
C46 C45 N3 121.3(2)
C50 C45 N3 119.6(2)
C45 C46 C47 120.2(2)
C48 C47 C46 120.6(3)
C49 C48 C47 119.3(3)
C48 C49 C50 121.0(3)
C49 C50 C45 119.8(3)
C56 C51 C52 119.3(2)
C56 C51 N3 120.6(2)
C52 C51 N3 120.1(2)
C53 C52 C51 119.7(3)
C54 C53 C52 120.8(3)
C53 C54 C55 119.6(3)
C54 C55 C56 120.2(3)
C51 C56 C55 120.4(3)
C2S O1S C3S 110.0(7)
O2S C2S O1S 108.6(8)
O2S C2S C1S 134.5(10)
O1S C2S C1S 116.2(9)
O1S C3S C4S 106.8(9)

loop_
_geom_bond_atom_site_label_1
_geom_bond_atom_site_label_2
_geom_bond_distance
S1 C4 1.728(2)
S1 C1 1.751(2)
S2 C5 1.720(2)
S2 C8 1.755(2)
N1 C6 1.383(3)
N1 C3 1.388(3)
N1 C9 1.418(3)
N2 C27 1.415(3)
N2 C24 1.416(3)
N2 C33 1.420(3)
N3 C45 1.408(3)
N3 C42 1.421(3)
N3 C51 1.426(3)
C1 C2 1.368(3)
C1 C39 1.469(3)
C2 C3 1.418(3)
C3 C4 1.382(3)
C4 C5 1.414(3)
C5 C6 1.391(3)
C6 C7 1.422(3)
C7 C8 1.363(3)
C8 C21 1.468(3)
C9 C14 1.390(3)
C9 C10 1.390(3)
C10 C11 1.378(4)
C11 C12 1.389(4)
C12 C13 1.384(4)
C12 C15 1.518(4)
C13 C14 1.378(4)
C15 C16 1.552(5)
C16 C17 1.499(4)
C17 C18 1.502(6)
C18 C19 1.526(6)
C19 C20 1.497(6)
C21 C26 1.393(4)
C21 C22 1.395(3)
C22 C23 1.386(3)
C23 C24 1.387(4)
C24 C25 1.389(4)
C25 C26 1.386(3)
C27 C32 1.386(4)
C27 C28 1.393(3)
C28 C29 1.372(5)
C29 C30 1.374(5)
C30 C31 1.375(5)
C31 C32 1.381(4)
C33 C34 1.378(4)
C33 C38 1.384(4)
C34 C35 1.376(5)
C35 C36 1.366(5)
C36 C37 1.368(5)
C37 C38 1.377(4)
C39 C44 1.396(3)
C39 C40 1.398(3)
C40 C41 1.382(3)
C41 C42 1.394(3)
C42 C43 1.387(3)
C43 C44 1.387(3)
C45 C46 1.383(4)
C45 C50 1.397(3)
C46 C47 1.388(4)
C47 C48 1.381(4)
C48 C49 1.369(5)
C49 C50 1.384(4)
C51 C56 1.381(4)
C51 C52 1.389(3)
C52 C53 1.387(4)
C53 C54 1.374(4)
C54 C55 1.376(4)
C55 C56 1.388(4)
O1S C2S 1.320(8)
O1S C3S 1.416(8)
O2S C2S 1.202(7)
C1S C2S 1.393(8)
C3S C4S 1.420(9)
